data_4127859
loop_
_publ_author_name
'Wang, Mengbin'
'Zhou, Jiong'
'Li, Errui'
'Zhou, Yujuan'
'Li, Qing'
'Huang, Feihe'

_publ_section_title
;
 Separation of Monochlorotoluene Isomers by Nonporous Adaptive Crystals of
 Perethylated Pillar[5]arene and Pillar[6]arene.
;
_journal_issue 43
_journal_name_full 'Journal of the American Chemical Society'
_journal_page_first 17102
_journal_page_last 17106
_journal_paper_doi 10.1021/jacs.9b09988
_journal_volume 141
_journal_year 2019
_chemical_formula_moiety 'C66 H84 O12, C7 H7 Cl'
_chemical_formula_sum 'C73 H91 Cl O12'
_chemical_formula_weight 1195.90
_space_group_crystal_system monoclinic
_space_group_IT_number 14
_space_group_name_Hall '-P 2yn'
_space_group_name_H-M_alt 'P 1 21/n 1'
_symmetry_space_group_name_Hall '-P 2yn'
_symmetry_space_group_name_H-M 'P 1 21/n 1'
_atom_sites_solution_hydrogens geom
_audit_creation_date 2019-07-21
_audit_creation_method
;
Olex2 1.2
(compiled May 18 2018 14:05:52 for OlexSys, GUI svn.r5506)
;
_cell_angle_alpha 90
_cell_angle_beta 91.927(2)
_cell_angle_gamma 90
_cell_formula_units_Z 2
_cell_length_a 11.2674(5)
_cell_length_b 12.9976(5)
_cell_length_c 22.3812(11)
_cell_measurement_reflns_used 9994
_cell_measurement_temperature 273(2)
_cell_measurement_theta_max 26.37
_cell_measurement_theta_min 3.04
_cell_volume 3275.9(3)
_computing_molecular_graphics 'Olex2 (Dolomanov et al., 2009)'
_computing_publication_material 'Olex2 (Dolomanov et al., 2009)'
_computing_structure_refinement 'ShelXL (Sheldrick, 2015)'
_computing_structure_solution 'SHELXS-97 (Sheldrick, 1990)'
_diffrn_ambient_temperature 273.15
_diffrn_measured_fraction_theta_full 0.995
_diffrn_measured_fraction_theta_max 0.991
_diffrn_measurement_device_type 'CCD area detector'
_diffrn_measurement_method 'phi and omega scans'
_diffrn_radiation_monochromator graphite
_diffrn_radiation_type MoK\a
_diffrn_radiation_wavelength 0.71073
_diffrn_reflns_av_R_equivalents 0.0490
_diffrn_reflns_av_unetI/netI 0.0349
_diffrn_reflns_Laue_measured_fraction_full 0.995
_diffrn_reflns_Laue_measured_fraction_max 0.991
_diffrn_reflns_limit_h_max 14
_diffrn_reflns_limit_h_min -14
_diffrn_reflns_limit_k_max 16
_diffrn_reflns_limit_k_min -16
_diffrn_reflns_limit_l_max 27
_diffrn_reflns_limit_l_min -27
_diffrn_reflns_number 35208
_diffrn_reflns_point_group_measured_fraction_full 0.995
_diffrn_reflns_point_group_measured_fraction_max 0.991
_diffrn_reflns_theta_full 25.242
_diffrn_reflns_theta_max 26.425
_diffrn_reflns_theta_min 2.971
_exptl_absorpt_coefficient_mu 0.120
_exptl_absorpt_correction_T_max 0.7454
_exptl_absorpt_correction_T_min 0.6593
_exptl_absorpt_correction_type multi-scan
_exptl_absorpt_process_details
;
SADABS-2014/5 (Bruker,2014) was used for absorption correction.
wR2(int) was 0.0870 before and 0.0626 after correction.
The Ratio of minimum to maximum transmission is 0.8845.
The \l/2 correction factor is 0.00150.
;
_exptl_crystal_colour colourless
_exptl_crystal_colour_primary colourless
_exptl_crystal_density_diffrn 1.212
_exptl_crystal_density_method 'not measured'
_exptl_crystal_description block
_exptl_crystal_F_000 1284
_refine_diff_density_max 0.796
_refine_diff_density_min -0.632
_refine_diff_density_rms 0.061
_refine_ls_extinction_method none
_refine_ls_goodness_of_fit_ref 1.049
_refine_ls_hydrogen_treatment constr
_refine_ls_matrix_type full
_refine_ls_number_parameters 419
_refine_ls_number_reflns 6680
_refine_ls_number_restraints 64
_refine_ls_restrained_S_all 1.069
_refine_ls_R_factor_all 0.0876
_refine_ls_R_factor_gt 0.0622
_refine_ls_shift/su_max 0.001
_refine_ls_shift/su_mean 0.000
_refine_ls_structure_factor_coef Fsqd
_refine_ls_weighting_details 'w=1/[\s^2^(Fo^2^)+(0.0950P)^2^+2.4671P] where P=(Fo^2^+2Fc^2^)/3'
_refine_ls_weighting_scheme calc
_refine_ls_wR_factor_gt 0.1624
_refine_ls_wR_factor_ref 0.1852
_reflns_Friedel_coverage 0.000
_reflns_number_gt 4926
_reflns_number_total 6680
_reflns_threshold_expression 'I > 2\s(I)'
_cod_data_source_file ja9b09988_si_004.cif
_cod_data_source_block a
_cod_database_code 4127859
_shelx_shelxl_version_number 2017/1
_shelx_space_group_comment
;
The symmetry employed for this shelxl refinement is uniquely defined
by the following loop, which should always be used as a source of
symmetry information in preference to the above space-group names.
They are only intended as comments.
;
_olex2_refinement_description
;
1. Fixed Uiso
 At 1.2 times of:
  All C(H) groups, All C(H,H) groups
 At 1.5 times of:
  All C(H,H,H) groups
2. Restrained distances
 C1-C1S
 1.73 with sigma of 0.01
 C1S-C1
 1.53 with sigma of 0.02
 C6S-C1 \\sim C1-C2S
 with sigma of 0.02
3. Restrained planarity
 C1, C1S, C6S, C2S
 with sigma of 0.1
4. Uiso/Uaniso restraints and constraints
C2S \\sim C4S \\sim C5S \\sim C6S \\sim C3S \\sim C1S: within 2A with sigma of
0.01 and sigma for terminal atoms of 0.02
C1 \\sim C1S \\sim C2S \\sim C6S \\sim C3S \\sim C5S \\sim C4S: within 2A with
sigma of 0.01 and sigma for terminal atoms of 0.02
Cl7S \\sim C1S \\sim C2S \\sim C6S \\sim C1 \\sim C3S \\sim C5S \\sim C4S:
within 2A with sigma of 0.01 and sigma for terminal atoms of 0.02
Uanis(C1) \\sim Ueq, Uanis(C1S) \\sim Ueq: with sigma of 0.005 and sigma for
terminal atoms of 0.01
5. Others
 Fixed Sof: C1S(0.5) C2S(0.5) C3S(0.5) H3S(0.5) C4S(0.5) H4S(0.5) C5S(0.5)
 H5S(0.5) C6S(0.5) H6S(0.5) Cl7S(0.5) C1(0.5) H1A(0.5) H1B(0.5) H1C(0.5)
6.a Secondary CH2 refined with riding coordinates:
 C5(H5A,H5B), C14(H14A,H14B), C22(H22A,H22B), C32(H32A,H32B), C49(H49A,H49B),
 C51(H51A,H51B), C55(H55A,H55B), C56(H56A,H56B), C57(H57A,H57B)
6.b Aromatic/amide H refined with riding coordinates:
 C12(H12), C16(H16), C17(H17), C21(H21), C26(H26), C27(H27), C3S(H3S),
 C4S(H4S), C5S(H5S), C6S(H6S)
6.c Fitted hexagon refined as free rotating group:
 C1S(C2S,C3S,C4S,C5S,C6S)
6.d Idealised Me refined as rotating group:
 C50(H50A,H50B,H50C), C52(H52A,H52B,H52C), C54(H54A,H54B,H54C), C58(H58A,H58B,
 H58C), C59(H59A,H59B,H59C), C61(H61A,H61B,H61C), C1(H1A,H1B,H1C)
;
_olex2_submission_special_instructions 'No special instructions were received'

loop_
_space_group_symop_operation_xyz
'x, y, z'
'-x+1/2, y+1/2, -z+1/2'
'-x, -y, -z'
'x-1/2, -y-1/2, z-1/2'

loop_
_atom_site_label
_atom_site_type_symbol
_atom_site_fract_x
_atom_site_fract_y
_atom_site_fract_z
_atom_site_U_iso_or_equiv
_atom_site_adp_type
_atom_site_occupancy
_atom_site_site_symmetry_order
_atom_site_calc_flag
_atom_site_refinement_flags_posn
_atom_site_refinement_flags_adp
_atom_site_refinement_flags_occupancy
_atom_site_disorder_assembly
_atom_site_disorder_group
O6 O -0.07397(12) 0.23641(12) 0.12577(6) 0.0273(3) Uani 1 1 d . . . . .
O4 O 0.26277(12) 0.06533(11) 0.18762(7) 0.0278(4) Uani 1 1 d . . . . .
O3 O -0.18164(14) -0.06037(12) 0.25476(8) 0.0332(4) Uani 1 1 d . . . . .
O5 O 0.36552(13) 0.38931(13) 0.06766(6) 0.0330(4) Uani 1 1 d . . . . .
C5 C 0.10574(19) 0.21961(15) 0.21332(8) 0.0214(4) Uani 1 1 d . . . . .
H5A H 0.177704 0.228870 0.237747 0.026 Uiso 1 1 calc R . . . .
H5B H 0.043905 0.259852 0.231363 0.026 Uiso 1 1 calc R . . . .
O2 O -0.31496(15) -0.27460(15) 0.06903(8) 0.0421(5) Uani 1 1 d . . . . .
C7 C -0.07154(18) -0.02531(16) 0.23882(9) 0.0226(4) Uani 1 1 d . . . . .
C8 C 0.01187(18) -0.10166(15) 0.22830(8) 0.0210(4) Uani 1 1 d . . . . .
C10 C 0.16415(18) 0.36200(15) 0.04145(8) 0.0198(4) Uani 1 1 d . . . . .
C11 C 0.03400(17) 0.27451(15) 0.10948(9) 0.0207(4) Uani 1 1 d . . . . .
C12 C 0.05294(18) 0.32320(15) 0.05527(8) 0.0215(4) Uani 1 1 d . . . . .
H12 H -0.010003 0.330044 0.027595 0.026 Uiso 1 1 calc R . . . .
C13 C 0.12692(18) 0.26386(15) 0.15181(8) 0.0198(4) Uani 1 1 d . . . . .
C14 C -0.0192(2) -0.21414(15) 0.23577(9) 0.0240(4) Uani 1 1 d . . . . .
H14A H -0.081898 -0.219981 0.264249 0.029 Uiso 1 1 calc R . . . .
H14B H 0.049752 -0.250307 0.252194 0.029 Uiso 1 1 calc R . . . .
C15 C 0.07068(18) 0.10731(15) 0.21617(8) 0.0198(4) Uani 1 1 d . . . . .
C16 C -0.04161(18) 0.07798(16) 0.23340(9) 0.0231(4) Uani 1 1 d . . . . .
H16 H -0.097672 0.128186 0.241438 0.028 Uiso 1 1 calc R . . . .
C17 C 0.12453(18) -0.07224(15) 0.21156(8) 0.0220(4) Uani 1 1 d . . . . .
H17 H 0.181348 -0.122475 0.204891 0.026 Uiso 1 1 calc R . . . .
C18 C -0.05966(18) -0.26562(15) 0.17761(8) 0.0218(4) Uani 1 1 d . . . . .
C19 C 0.15386(17) 0.03047(15) 0.20461(8) 0.0208(4) Uani 1 1 d . . . . .
C20 C 0.25773(18) 0.34917(16) 0.08287(9) 0.0227(4) Uani 1 1 d . . . . .
C21 C 0.23812(18) 0.30031(16) 0.13744(9) 0.0237(4) Uani 1 1 d . . . . .
H21 H 0.301377 0.292068 0.164790 0.028 Uiso 1 1 calc R . . . .
C22 C 0.17977(19) 0.42185(16) -0.01613(8) 0.0234(4) Uani 1 1 d . . . . .
H22A H 0.137292 0.486513 -0.013467 0.028 Uiso 1 1 calc R . . . .
H22B H 0.263329 0.437794 -0.019718 0.028 Uiso 1 1 calc R . . . .
O1 O 0.12105(16) -0.35404(16) 0.17873(8) 0.0525(6) Uani 1 1 d . . . . .
C24 C -0.20795(18) -0.29300(16) 0.09861(9) 0.0245(4) Uani 1 1 d . . . . .
C25 C -0.13666(18) -0.36625(15) 0.07196(8) 0.0212(4) Uani 1 1 d . . . . .
C26 C -0.0265(2) -0.38657(17) 0.09827(9) 0.0275(5) Uani 1 1 d . . . . .
H26 H 0.022205 -0.435288 0.081062 0.033 Uiso 1 1 calc R . . . .
C27 C -0.17033(19) -0.24470(16) 0.15125(9) 0.0253(4) Uani 1 1 d . . . . .
H27 H -0.220079 -0.197571 0.169144 0.030 Uiso 1 1 calc R . . . .
C28 C 0.0134(2) -0.33576(17) 0.15003(9) 0.0285(5) Uani 1 1 d . . . . .
C32 C 0.2049(3) -0.4184(3) 0.15037(12) 0.0559(9) Uani 1 1 d . . . . .
H32A H 0.164433 -0.478047 0.133422 0.067 Uiso 1 1 calc R . . . .
H32B H 0.263556 -0.442508 0.179883 0.067 Uiso 1 1 calc R . . . .
C49 C -0.2716(2) 0.01172(17) 0.26871(11) 0.0326(5) Uani 1 1 d . . . . .
H49A H -0.287623 0.057614 0.235231 0.039 Uiso 1 1 calc R . . . .
H49B H -0.247311 0.052493 0.303303 0.039 Uiso 1 1 calc R . . . .
C50 C -0.3798(2) -0.0509(2) 0.28166(14) 0.0476(7) Uani 1 1 d . . . . .
H50A H -0.398446 -0.095241 0.248357 0.071 Uiso 1 1 calc GR . . . .
H50B H -0.445581 -0.005724 0.288070 0.071 Uiso 1 1 calc GR . . . .
H50C H -0.364534 -0.091700 0.316834 0.071 Uiso 1 1 calc GR . . . .
C51 C 0.4609(2) 0.3856(2) 0.11084(10) 0.0368(6) Uani 1 1 d . . . . .
H51A H 0.481119 0.314769 0.120236 0.044 Uiso 1 1 calc R . . . .
H51B H 0.438645 0.419796 0.147330 0.044 Uiso 1 1 calc R . . . .
C52 C 0.4582(2) 0.0500(2) 0.15497(15) 0.0511(8) Uani 1 1 d . . . . .
H52A H 0.436273 0.086305 0.118910 0.077 Uiso 1 1 calc GR . . . .
H52B H 0.521145 0.002604 0.147178 0.077 Uiso 1 1 calc GR . . . .
H52C H 0.484488 0.098210 0.185071 0.077 Uiso 1 1 calc GR . . . .
C54 C 0.5652(2) 0.4396(2) 0.08421(12) 0.0465(7) Uani 1 1 d . . . . .
H54A H 0.585410 0.405832 0.047779 0.070 Uiso 1 1 calc GR . . . .
H54B H 0.631926 0.437299 0.112006 0.070 Uiso 1 1 calc GR . . . .
H54C H 0.544653 0.509937 0.075908 0.070 Uiso 1 1 calc GR . . . .
C55 C -0.1685(2) 0.2366(2) 0.08218(11) 0.0427(7) Uani 1 1 d . . . . .
H55A H -0.143910 0.203612 0.045736 0.051 Uiso 1 1 calc R . . . .
H55B H -0.192683 0.306522 0.072838 0.051 Uiso 1 1 calc R . . . .
C56 C 0.3519(2) -0.00862(19) 0.17662(13) 0.0402(6) Uani 1 1 d . . . . .
H56A H 0.323928 -0.057376 0.146500 0.048 Uiso 1 1 calc R . . . .
H56B H 0.372821 -0.046061 0.212954 0.048 Uiso 1 1 calc R . . . .
C57 C -0.3875(3) -0.1939(3) 0.08901(14) 0.0607(9) Uani 1 1 d . . . . .
H57A H -0.341947 -0.130976 0.093621 0.073 Uiso 1 1 calc R . . . .
H57B H -0.420576 -0.211304 0.127188 0.073 Uiso 1 1 calc R . . . .
C58 C -0.2696(2) 0.1780(3) 0.10853(13) 0.0635(10) Uani 1 1 d . . . . .
H58A H -0.335962 0.177061 0.080499 0.095 Uiso 1 1 calc GR . . . .
H58B H -0.292397 0.210948 0.144785 0.095 Uiso 1 1 calc GR . . . .
H58C H -0.244800 0.108768 0.117105 0.095 Uiso 1 1 calc GR . . . .
C59 C 0.2661(3) -0.3616(3) 0.10193(16) 0.0698(10) Uani 1 1 d . . . . .
H59A H 0.208309 -0.338859 0.072331 0.105 Uiso 1 1 calc GR . . . .
H59B H 0.322054 -0.406484 0.083669 0.105 Uiso 1 1 calc GR . . . .
H59C H 0.307148 -0.303157 0.118761 0.105 Uiso 1 1 calc GR . . . .
C61 C -0.4858(3) -0.1807(4) 0.04159(16) 0.0836(14) Uani 1 1 d . . . . .
H61A H -0.451824 -0.161771 0.004386 0.125 Uiso 1 1 calc GR . . . .
H61B H -0.539229 -0.127754 0.053719 0.125 Uiso 1 1 calc GR . . . .
H61C H -0.528389 -0.244274 0.036653 0.125 Uiso 1 1 calc GR . . . .
C1S C -0.0609(3) -0.0391(3) 0.00223(18) 0.0443(14) Uani 0.5 1 d D U P A -1
C2S C -0.0097(4) 0.0509(3) -0.01839(18) 0.0517(15) Uani 0.5 1 d DG U P A -1
C3S C 0.1051(4) 0.0774(3) 0.00036(18) 0.0547(16) Uani 0.5 1 d G U P A -1
H3S H 0.139337 0.137585 -0.013437 0.066 Uiso 0.5 1 calc R . P A -1
C4S C 0.1688(3) 0.0138(3) 0.03972(18) 0.0619(16) Uani 0.5 1 d G U P A -1
H4S H 0.245647 0.031428 0.052263 0.074 Uiso 0.5 1 calc R . P A -1
C5S C 0.1176(3) -0.0763(3) 0.06034(17) 0.0641(18) Uani 0.5 1 d G U P A -1
H5S H 0.160261 -0.118822 0.086674 0.077 Uiso 0.5 1 calc R . P A -1
C6S C 0.0028(4) -0.1027(2) 0.04159(16) 0.0474(13) Uani 0.5 1 d DG U P A -1
H6S H -0.031435 -0.162917 0.055385 0.057 Uiso 0.5 1 calc R . P A -1
Cl7S Cl -0.0850(2) 0.13079(14) -0.06399(7) 0.0680(5) Uani 0.5 1 d . U P A -1
C1 C -0.1985(5) -0.0731(4) -0.0196(2) 0.0521(16) Uani 0.5 1 d D U P A -1
H1A H -0.253487 -0.021428 -0.007442 0.078 Uiso 0.5 1 calc GR . P A -1
H1B H -0.218061 -0.137722 -0.001614 0.078 Uiso 0.5 1 calc GR . P A -1
H1C H -0.202978 -0.079857 -0.062345 0.078 Uiso 0.5 1 calc GR . P A -1

loop_
_atom_site_aniso_label
_atom_site_aniso_U_11
_atom_site_aniso_U_22
_atom_site_aniso_U_33
_atom_site_aniso_U_23
_atom_site_aniso_U_13
_atom_site_aniso_U_12
O6 0.0198(7) 0.0400(9) 0.0221(7) 0.0044(6) 0.0007(6) -0.0034(6)
O4 0.0223(8) 0.0255(8) 0.0360(8) -0.0009(6) 0.0057(6) 0.0016(6)
O3 0.0300(8) 0.0222(8) 0.0485(10) -0.0046(7) 0.0171(7) -0.0027(6)
O5 0.0258(8) 0.0505(10) 0.0224(8) 0.0099(7) -0.0034(6) -0.0149(7)
C5 0.0276(10) 0.0203(10) 0.0165(9) -0.0008(7) 0.0018(8) 0.0001(8)
O2 0.0295(9) 0.0599(12) 0.0363(9) -0.0197(8) -0.0073(7) 0.0141(8)
C7 0.0257(10) 0.0229(10) 0.0193(9) -0.0014(7) 0.0053(8) -0.0018(8)
C8 0.0308(11) 0.0200(10) 0.0122(9) -0.0013(7) 0.0005(7) -0.0001(8)
C10 0.0253(10) 0.0193(9) 0.0149(9) -0.0016(7) 0.0025(7) -0.0005(8)
C11 0.0207(10) 0.0216(10) 0.0199(9) -0.0017(7) 0.0032(7) 0.0005(8)
C12 0.0242(10) 0.0236(10) 0.0166(9) -0.0012(7) -0.0018(7) 0.0017(8)
C13 0.0248(10) 0.0181(9) 0.0166(9) -0.0012(7) 0.0017(7) 0.0001(8)
C14 0.0353(12) 0.0204(10) 0.0163(9) -0.0003(7) 0.0018(8) 0.0000(9)
C15 0.0262(10) 0.0201(10) 0.0132(9) -0.0004(7) 0.0010(7) 0.0000(8)
C16 0.0259(10) 0.0227(10) 0.0209(10) -0.0020(8) 0.0043(8) 0.0021(8)
C17 0.0277(10) 0.0217(10) 0.0166(9) -0.0023(7) -0.0003(8) 0.0044(8)
C18 0.0308(11) 0.0174(9) 0.0172(9) 0.0016(7) 0.0022(8) -0.0021(8)
C19 0.0217(10) 0.0244(10) 0.0163(9) -0.0004(7) -0.0001(7) -0.0005(8)
C20 0.0241(10) 0.0244(10) 0.0197(9) 0.0008(8) 0.0010(8) -0.0046(8)
C21 0.0248(10) 0.0273(11) 0.0189(9) 0.0017(8) -0.0031(8) -0.0020(8)
C22 0.0310(11) 0.0220(10) 0.0170(9) 0.0000(7) 0.0004(8) -0.0034(8)
O1 0.0460(11) 0.0706(13) 0.0393(10) -0.0316(9) -0.0215(8) 0.0328(10)
C24 0.0249(10) 0.0289(11) 0.0197(10) 0.0001(8) 0.0010(8) 0.0005(9)
C25 0.0293(11) 0.0193(9) 0.0151(9) 0.0026(7) 0.0022(8) -0.0046(8)
C26 0.0350(12) 0.0264(11) 0.0210(10) -0.0048(8) -0.0018(9) 0.0091(9)
C27 0.0293(11) 0.0260(11) 0.0207(10) -0.0027(8) 0.0045(8) 0.0016(9)
C28 0.0330(12) 0.0303(11) 0.0218(10) -0.0035(8) -0.0066(9) 0.0077(9)
C32 0.0498(16) 0.076(2) 0.0406(15) -0.0260(14) -0.0184(13) 0.0398(16)
C49 0.0303(12) 0.0254(11) 0.0428(13) -0.0019(9) 0.0135(10) 0.0011(9)
C50 0.0362(14) 0.0364(14) 0.0719(19) -0.0003(13) 0.0256(13) -0.0021(11)
C51 0.0242(11) 0.0573(16) 0.0285(12) 0.0080(11) -0.0059(9) -0.0100(11)
C52 0.0314(13) 0.0393(15) 0.084(2) -0.0149(14) 0.0235(14) -0.0018(11)
C54 0.0273(12) 0.0700(19) 0.0421(14) 0.0085(13) -0.0026(10) -0.0163(13)
C55 0.0210(11) 0.078(2) 0.0291(12) 0.0091(12) -0.0021(9) -0.0088(12)
C56 0.0263(12) 0.0317(13) 0.0632(17) -0.0088(12) 0.0112(11) 0.0027(10)
C57 0.0426(16) 0.088(2) 0.0505(17) -0.0288(16) -0.0100(13) 0.0333(16)
C58 0.0278(14) 0.118(3) 0.0447(16) 0.0141(17) -0.0024(12) -0.0264(16)
C59 0.0495(18) 0.089(3) 0.070(2) -0.025(2) -0.0071(16) 0.0185(18)
C61 0.056(2) 0.127(4) 0.066(2) -0.038(2) -0.0238(17) 0.051(2)
C1S 0.076(3) 0.025(2) 0.034(2) 0.005(2) 0.023(2) 0.000(3)
C2S 0.085(4) 0.037(3) 0.033(3) 0.003(2) -0.005(3) 0.013(3)
C3S 0.076(4) 0.053(4) 0.036(3) -0.010(3) 0.013(3) -0.014(3)
C4S 0.065(4) 0.073(4) 0.048(3) -0.021(3) 0.003(3) -0.009(3)
C5S 0.090(4) 0.057(4) 0.046(3) -0.002(3) 0.001(3) -0.036(4)
C6S 0.070(3) 0.042(3) 0.030(3) 0.021(2) -0.012(3) -0.002(3)
Cl7S 0.1154(16) 0.0484(10) 0.0399(8) 0.0077(7) -0.0025(9) -0.0032(10)
C1 0.106(5) 0.021(2) 0.030(3) 0.016(2) 0.019(3) 0.015(3)

loop_
_atom_type_symbol
_atom_type_description
_atom_type_scat_dispersion_real
_atom_type_scat_dispersion_imag
_atom_type_scat_source
C C 0.0033 0.0016 'International Tables Vol C Tables 4.2.6.8 and 6.1.1.4'
H H 0.0000 0.0000 'International Tables Vol C Tables 4.2.6.8 and 6.1.1.4'
Cl Cl 0.1484 0.1585 'International Tables Vol C Tables 4.2.6.8 and 6.1.1.4'
O O 0.0106 0.0060 'International Tables Vol C Tables 4.2.6.8 and 6.1.1.4'

loop_
_geom_angle_atom_site_label_1
_geom_angle_atom_site_label_2
_geom_angle_atom_site_label_3
_geom_angle
_geom_angle_site_symmetry_1
_geom_angle_site_symmetry_3
C11 O6 C55 117.89(16) . .
C19 O4 C56 117.97(17) . .
C7 O3 C49 119.52(16) . .
C20 O5 C51 118.19(16) . .
C15 C5 C13 116.90(16) . .
C24 O2 C57 118.94(18) . .
O3 C7 C8 115.23(18) . .
O3 C7 C16 124.35(18) . .
C16 C7 C8 120.42(19) . .
C7 C8 C14 120.64(18) . .
C17 C8 C7 118.53(18) . .
C17 C8 C14 120.83(18) . .
C12 C10 C22 120.22(17) . .
C20 C10 C12 118.39(17) . .
C20 C10 C22 121.31(18) . .
O6 C11 C12 123.95(18) . .
O6 C11 C13 115.79(17) . .
C12 C11 C13 120.25(18) . .
C11 C12 C10 121.53(18) . .
C11 C13 C5 121.07(18) . .
C21 C13 C5 120.67(17) . .
C21 C13 C11 118.15(18) . .
C8 C14 C18 113.23(16) . .
C16 C15 C5 121.19(18) . .
C16 C15 C19 118.52(18) . .
C19 C15 C5 120.19(18) . .
C15 C16 C7 121.02(19) . .
C19 C17 C8 121.27(19) . .
C27 C18 C14 121.12(18) . .
C28 C18 C14 120.36(18) . .
C28 C18 C27 118.51(18) . .
O4 C19 C15 115.20(17) . .
O4 C19 C17 124.58(18) . .
C17 C19 C15 120.20(18) . .
O5 C20 C10 116.46(17) . .
O5 C20 C21 123.68(18) . .
C10 C20 C21 119.83(18) . .
C13 C21 C20 121.81(18) . .
C25 C22 C10 114.42(16) 3 .
C28 O1 C32 118.76(18) . .
O2 C24 C25 114.91(18) . .
O2 C24 C27 124.54(19) . .
C27 C24 C25 120.56(19) . .
C24 C25 C22 120.50(18) . 3
C26 C25 C22 121.39(18) . 3
C26 C25 C24 118.11(18) . .
C25 C26 C28 121.6(2) . .
C18 C27 C24 121.08(19) . .
C18 C28 C26 120.1(2) . .
O1 C28 C18 115.67(18) . .
O1 C28 C26 124.1(2) . .
O1 C32 C59 111.1(3) . .
O3 C49 C50 105.93(19) . .
O5 C51 C54 107.27(19) . .
O6 C55 C58 106.9(2) . .
O4 C56 C52 106.7(2) . .
O2 C57 C61 106.2(2) . .
C2S C1S C6S 120.0 . .
C2S C1S C1 121.2(2) . .
C6S C1S C1 118.8(2) . .
C1S C2S C3S 120.0 . .
C1S C2S Cl7S 121.3(2) . .
C3S C2S Cl7S 118.7(2) . .
C4S C3S C2S 120.0 . .
C3S C4S C5S 120.0 . .
C6S C5S C4S 120.0 . .
C5S C6S C1S 120.0 . .

loop_
_geom_bond_atom_site_label_1
_geom_bond_atom_site_label_2
_geom_bond_distance
_geom_bond_site_symmetry_2
O6 C11 1.374(2) .
O6 C55 1.420(3) .
O4 C19 1.374(2) .
O4 C56 1.417(3) .
O3 C7 1.380(2) .
O3 C49 1.423(3) .
O5 C20 1.375(2) .
O5 C51 1.422(3) .
C5 C13 1.518(3) .
C5 C15 1.514(3) .
O2 C24 1.377(3) .
O2 C57 1.411(3) .
C7 C8 1.392(3) .
C7 C16 1.391(3) .
C8 C14 1.514(3) .
C8 C17 1.389(3) .
C10 C12 1.395(3) .
C10 C20 1.390(3) .
C10 C22 1.521(3) .
C11 C12 1.391(3) .
C11 C13 1.395(3) .
C13 C21 1.387(3) .
C14 C18 1.520(3) .
C15 C16 1.388(3) .
C15 C19 1.400(3) .
C17 C19 1.385(3) .
C18 C27 1.388(3) .
C18 C28 1.387(3) .
C20 C21 1.401(3) .
C22 C25 1.510(3) 3
O1 C28 1.374(3) .
O1 C32 1.427(3) .
C24 C25 1.393(3) .
C24 C27 1.389(3) .
C25 C26 1.381(3) .
C26 C28 1.395(3) .
C32 C59 1.499(5) .
C49 C50 1.502(3) .
C51 C54 1.509(3) .
C52 C56 1.513(3) .
C55 C58 1.506(3) .
C57 C61 1.517(4) .
C1S C2S 1.3900 .
C1S C6S 1.3900 .
C1S C1 1.669(6) .
C2S C3S 1.3900 .
C2S Cl7S 1.667(3) .
C3S C4S 1.3900 .
C4S C5S 1.3900 .
C5S C6S 1.3900 .
